data_2239155
loop_
_publ_author_name
'Dileep, C. S.'
'Lakshmi Ranganatha, V.'
'Lokanath, N. K.'
'Khanum, S. A.'
'Sridhar, M. A.'

_publ_section_title
;
 (4-Fluorophenyl)(4-hydroxy-3-methylphenyl)methanone
;
_journal_coeditor_code IS5325
_journal_issue 1
_journal_name_full 'Acta Crystallographica Section E'
_journal_page_first o76
_journal_paper_doi 10.1107/S1600536813033783
_journal_volume 70
_journal_year 2014
_chemical_formula_iupac 'C14 H11 F O2'
_chemical_formula_moiety 'C14 H11 F O2'
_chemical_formula_sum 'C14 H11 F O2'
_chemical_formula_weight 230.23
_chemical_name_systematic
;
(4-Hydroxy-3-methylphenyl)(4-fluorophenyl)methanone
;
_space_group_IT_number 14
_symmetry_cell_setting monoclinic
_symmetry_space_group_name_Hall '-P 2yn'
_symmetry_space_group_name_H-M 'P 1 21/n 1'
_atom_sites_solution_hydrogens geom
_atom_sites_solution_primary direct
_atom_sites_solution_secondary difmap
_cell_angle_alpha 90
_cell_angle_beta 96.875(7)
_cell_angle_gamma 90
_cell_formula_units_Z 4
_cell_length_a 5.9265(10)
_cell_length_b 13.112(2)
_cell_length_c 14.556(2)
_cell_measurement_reflns_used 1769
_cell_measurement_temperature 296
_cell_measurement_theta_max 64.47
_cell_measurement_theta_min 4.55
_cell_volume 1123.0(3)
_computing_cell_refinement 'SAINT (Bruker, 2009)'
_computing_data_collection 'APEX2 (Bruker, 2009)'
_computing_data_reduction 'SAINT (Bruker, 2009)'
_computing_molecular_graphics 'Mercury (Macrae <i>et al.</i>, 2006)'
_computing_publication_material 'SHELXL97 (Sheldrick, 2008)'
_computing_structure_refinement 'SHELXL97 (Sheldrick, 2008)'
_computing_structure_solution 'SHELXS97 (Sheldrick, 2008)'
_diffrn_ambient_temperature 296
_diffrn_detector_area_resol_mean 10.7
_diffrn_measured_fraction_theta_full 0.942
_diffrn_measured_fraction_theta_max 0.942
_diffrn_measurement_device_type 'Bruker X8 Proteum'
_diffrn_measurement_method '\f and \w scans'
_diffrn_radiation_monochromator 'Helios multilayer optics'
_diffrn_radiation_source 'Bruker MicroStar microfocus rotating anode'
_diffrn_radiation_type CuK\a
_diffrn_radiation_wavelength 1.54178
_diffrn_reflns_av_R_equivalents 0.0646
_diffrn_reflns_av_sigmaI/netI 0.0617
_diffrn_reflns_limit_h_max 6
_diffrn_reflns_limit_h_min -3
_diffrn_reflns_limit_k_max 15
_diffrn_reflns_limit_k_min -15
_diffrn_reflns_limit_l_max 16
_diffrn_reflns_limit_l_min -16
_diffrn_reflns_number 7047
_diffrn_reflns_reduction_process
;
;
_diffrn_reflns_theta_full 64.47
_diffrn_reflns_theta_max 64.47
_diffrn_reflns_theta_min 4.55
_exptl_absorpt_coefficient_mu 0.845
_exptl_absorpt_correction_T_max 0.829
_exptl_absorpt_correction_T_min 0.804
_exptl_absorpt_correction_type multi-scan
_exptl_absorpt_process_details '(SADABS; Bruker, 2009)'
_exptl_crystal_colour colorless
_exptl_crystal_density_diffrn 1.362
_exptl_crystal_density_method 'Not Measured'
_exptl_crystal_description block
_exptl_crystal_F_000 480
_exptl_crystal_size_max 0.270
_exptl_crystal_size_mid 0.250
_exptl_crystal_size_min 0.230
_refine_diff_density_max 0.274
_refine_diff_density_min -0.363
_refine_ls_extinction_method none
_refine_ls_goodness_of_fit_ref 1.164
_refine_ls_hydrogen_treatment constr
_refine_ls_matrix_type full
_refine_ls_number_parameters 155
_refine_ls_number_reflns 1769
_refine_ls_number_restraints 0
_refine_ls_restrained_S_all 1.164
_refine_ls_R_factor_all 0.1177
_refine_ls_R_factor_gt 0.0682
_refine_ls_shift/su_max 0.007
_refine_ls_shift/su_mean 0.002
_refine_ls_structure_factor_coef Fsqd
_refine_ls_weighting_details 'calc w=1/[\s^2^(Fo^2^)+(0.1970P)^2^] where P=(Fo^2^+2Fc^2^)/3'
_refine_ls_weighting_scheme calc
_refine_ls_wR_factor_gt 0.2202
_refine_ls_wR_factor_ref 0.2726
_reflns_number_gt 1317
_reflns_number_total 1769
_reflns_threshold_expression I>2\s(I)
_cod_data_source_file is5325sup1.cif
_cod_data_source_block I
_cod_original_sg_symbol_H-M 'P 21/n'
_cod_database_code 2239155
_cod_database_fobs_code 2239155

loop_
_symmetry_equiv_pos_site_id
_symmetry_equiv_pos_as_xyz
1 x,y,z
2 1/2-x,1/2+y,1/2-z
3 -x,-y,-z
4 1/2+x,1/2-y,1/2+z

loop_
_atom_site_aniso_label
_atom_site_aniso_U_11
_atom_site_aniso_U_22
_atom_site_aniso_U_33
_atom_site_aniso_U_12
_atom_site_aniso_U_13
_atom_site_aniso_U_23
F1 0.0791(16) 0.0866(15) 0.0952(15) -0.0148(13) -0.0165(15) -0.0221(11)
O9 0.0725(17) 0.0477(12) 0.0571(11) -0.0012(11) -0.0052(12) 0.0163(8)
O14 0.0604(15) 0.0388(12) 0.0564(12) -0.0082(9) -0.0018(11) -0.0009(7)
C2 0.0504(19) 0.0456(16) 0.0657(16) -0.0019(15) -0.0059(16) -0.0159(13)
C3 0.053(2) 0.0429(15) 0.0758(18) -0.0103(16) 0.0174(17) -0.0100(13)
C4 0.056(2) 0.0390(15) 0.0514(14) -0.0040(13) 0.0167(15) 0.0008(10)
C5 0.0481(17) 0.0279(12) 0.0455(12) 0.0003(12) 0.0088(13) -0.0005(9)
C6 0.055(2) 0.0371(14) 0.0478(13) -0.0018(13) 0.0087(15) 0.0038(9)
C7 0.072(2) 0.0454(15) 0.0437(13) 0.0038(16) -0.0011(16) -0.0018(10)
C8 0.0462(17) 0.0369(13) 0.0437(12) 0.0020(12) 0.0087(13) 0.0028(9)
C10 0.0408(17) 0.0354(13) 0.0393(11) 0.0018(11) 0.0038(12) 0.0004(9)
C11 0.0446(18) 0.0412(14) 0.0473(13) 0.0052(13) 0.0058(13) 0.0038(9)
C12 0.0443(17) 0.0438(15) 0.0435(13) 0.0000(13) 0.0034(14) 0.0001(10)
C13 0.0428(16) 0.0360(13) 0.0367(11) -0.0039(12) 0.0052(12) -0.0038(8)
C15 0.0451(18) 0.0356(13) 0.0380(12) 0.0042(12) 0.0064(12) -0.0029(9)
C16 0.052(2) 0.0404(15) 0.0571(15) 0.0081(14) 0.0018(16) 0.0004(10)
C17 0.0392(17) 0.0391(13) 0.0408(12) 0.0006(12) 0.0052(12) -0.0041(9)

loop_
_atom_site_type_symbol
_atom_site_label
_atom_site_fract_x
_atom_site_fract_y
_atom_site_fract_z
_atom_site_U_iso_or_equiv
_atom_site_thermal_displace_type
_atom_site_calc_flag
_atom_site_refinement_flags
_atom_site_occupancy
F F1 -0.8701(4) 0.08743(17) 0.39982(15) 0.0892(9) Uani . . 1.000
O O9 -0.0623(4) 0.14888(15) 0.71425(13) 0.0602(8) Uani . . 1.000
O O14 0.1969(4) 0.61296(12) 0.66191(12) 0.0526(8) Uani . . 1.000
C C2 -0.6901(6) 0.1166(2) 0.4605(2) 0.0549(10) Uani . . 1.000
C C3 -0.6834(6) 0.0875(2) 0.5518(2) 0.0565(10) Uani . . 1.000
C C4 -0.4989(5) 0.11772(18) 0.61269(17) 0.0480(10) Uani . . 1.000
C C5 -0.3285(5) 0.17959(17) 0.58441(15) 0.0402(8) Uani . . 1.000
C C6 -0.3409(5) 0.20673(18) 0.49111(16) 0.0464(9) Uani . . 1.000
C C7 -0.5214(6) 0.1741(2) 0.42877(17) 0.0544(9) Uani . . 1.000
C C8 -0.1343(5) 0.21080(19) 0.65391(15) 0.0420(8) Uani . . 1.000
C C10 -0.0411(5) 0.31539(18) 0.65178(16) 0.0386(8) Uani . . 1.000
C C11 0.1779(5) 0.3367(2) 0.69635(17) 0.0443(9) Uani . . 1.000
C C12 0.2609(5) 0.43554(19) 0.69977(16) 0.0440(9) Uani . . 1.000
C C13 0.1231(5) 0.51463(17) 0.65931(14) 0.0385(8) Uani . . 1.000
C C15 -0.0954(5) 0.49616(18) 0.61519(15) 0.0395(8) Uani . . 1.000
C C16 -0.2400(5) 0.5833(2) 0.57530(19) 0.0502(10) Uani . . 1.000
C C17 -0.1731(5) 0.39631(17) 0.61220(15) 0.0397(8) Uani . . 1.000
H H3 -0.79970 0.04880 0.57170 0.0680 Uiso calc R 1.000
H H4 -0.48790 0.09630 0.67400 0.0580 Uiso calc R 1.000
H H6 -0.22750 0.24690 0.47080 0.0560 Uiso calc R 1.000
H H7 -0.52850 0.19070 0.36640 0.0650 Uiso calc R 1.000
H H11 0.26740 0.28410 0.72370 0.0530 Uiso calc R 1.000
H H12 0.40630 0.44940 0.72860 0.0530 Uiso calc R 1.000
H H14 0.32560 0.61580 0.68970 0.0790 Uiso calc R 1.000
H H16A -0.18110 0.60860 0.52110 0.0750 Uiso calc R 1.000
H H16B -0.23820 0.63690 0.62030 0.0750 Uiso calc R 1.000
H H16C -0.39320 0.56010 0.55900 0.0750 Uiso calc R 1.000
H H17 -0.31810 0.38260 0.58290 0.0480 Uiso calc R 1.000

loop_
_atom_type_symbol
_atom_type_description
_atom_type_scat_dispersion_real
_atom_type_scat_dispersion_imag
_atom_type_scat_source
O O 0.0492 0.0322 'International Tables Vol C Tables 4.2.6.8 and 6.1.1.4'
F F 0.0727 0.0534 'International Tables Vol C Tables 4.2.6.8 and 6.1.1.4'
H H 0.0000 0.0000 'International Tables Vol C Tables 4.2.6.8 and 6.1.1.4'
C C 0.0181 0.0091 'International Tables Vol C Tables 4.2.6.8 and 6.1.1.4'

loop_
_geom_angle_atom_site_label_1
_geom_angle_atom_site_label_2
_geom_angle_atom_site_label_3
_geom_angle
_geom_angle_publ_flag
C13 O14 H14 109.00 no
F1 C2 C7 118.9(3) n
C3 C2 C7 122.5(3) no
F1 C2 C3 118.7(3) n
C2 C3 C4 117.9(3) no
C3 C4 C5 121.5(2) no
C4 C5 C6 118.6(2) no
C4 C5 C8 119.0(2) no
C6 C5 C8 122.3(2) no
C5 C6 C7 120.3(3) no
C2 C7 C6 119.0(2) no
O9 C8 C10 121.8(2) n
C5 C8 C10 119.9(2) no
O9 C8 C5 118.3(2) n
C8 C10 C11 120.0(2) no
C8 C10 C17 121.3(3) no
C11 C10 C17 118.6(2) no
C10 C11 C12 120.4(2) no
C11 C12 C13 119.3(3) no
O14 C13 C15 117.0(2) n
C12 C13 C15 121.7(2) no
O14 C13 C12 121.3(2) n
C13 C15 C16 120.0(2) no
C16 C15 C17 122.3(3) no
C13 C15 C17 117.7(2) no
C10 C17 C15 122.4(3) no
C2 C3 H3 121.00 no
C4 C3 H3 121.00 no
C3 C4 H4 119.00 no
C5 C4 H4 119.00 no
C5 C6 H6 120.00 no
C7 C6 H6 120.00 no
C2 C7 H7 120.00 no
C6 C7 H7 121.00 no
C10 C11 H11 120.00 no
C12 C11 H11 120.00 no
C11 C12 H12 120.00 no
C13 C12 H12 120.00 no
C15 C16 H16A 110.00 no
C15 C16 H16B 109.00 no
C15 C16 H16C 109.00 no
H16A C16 H16B 109.00 no
H16A C16 H16C 109.00 no
H16B C16 H16C 109.00 no
C10 C17 H17 119.00 no
C15 C17 H17 119.00 no

loop_
_geom_bond_atom_site_label_1
_geom_bond_atom_site_label_2
_geom_bond_distance
_geom_bond_publ_flag
F1 C2 1.356(4) n
O9 C8 1.234(3) n
O14 C13 1.361(3) n
O14 H14 0.8200 no
C2 C7 1.376(5) no
C2 C3 1.379(4) no
C3 C4 1.381(4) no
C4 C5 1.395(4) no
C5 C6 1.397(3) no
C5 C8 1.496(4) no
C6 C7 1.385(4) no
C8 C10 1.480(4) no
C10 C17 1.401(4) no
C10 C11 1.408(4) no
C11 C12 1.385(4) no
C12 C13 1.405(4) no
C13 C15 1.396(4) no
C15 C16 1.503(4) no
C15 C17 1.387(3) no
C3 H3 0.9300 no
C4 H4 0.9300 no
C6 H6 0.9300 no
C7 H7 0.9300 no
C11 H11 0.9300 no
C12 H12 0.9300 no
C16 H16A 0.9600 no
C16 H16B 0.9600 no
C16 H16C 0.9600 no
C17 H17 0.9300 no

loop_
_geom_contact_atom_site_label_1
_geom_contact_atom_site_label_2
_geom_contact_distance
_geom_contact_site_symmetry_2
_geom_contact_publ_flag
F1 H3 2.7200 3_356 no
F1 H12 2.7200 4_354 no
O9 O14 2.688(3) 2_546 no
O14 O9 2.688(3) 2_556 no
O9 H4 2.6100 . no
O9 H12 2.8600 2_546 no
O9 H14 1.9100 2_546 no
O9 H16B 2.8100 2_446 no
O9 H11 2.6300 . no
O14 H16A 2.8500 . no
O14 H16B 2.6000 . no
O14 H4 2.8300 2_456 no
O14 H11 2.7900 2_556 no
O14 H6 2.6900 3_566 no
C2 C3 3.491(4) 3_456 no
C2 C4 3.481(4) 3_456 no
C3 C8 3.594(4) 1_455 no
C3 C2 3.491(4) 3_456 no
C4 C2 3.481(4) 3_456 no
C6 C17 3.139(3) . no
C7 C16 3.479(4) 3_466 no
C8 C3 3.594(4) 1_655 no
C16 C7 3.479(4) 3_466 no
C17 C6 3.139(3) . no
C5 H17 2.6600 . no
C6 H17 2.6600 . no
C7 H16B 2.9000 3_466 no
C8 H14 3.0100 2_546 no
C10 H6 2.8800 . no
C11 H7 2.9100 4_555 no
C13 H4 2.8500 2_456 no
C15 H16A 3.0500 3_566 no
C17 H6 2.8300 . no
C17 H16A 3.0200 3_566 no
H3 F1 2.7200 3_356 no
H4 O9 2.6100 . no
H4 O14 2.8300 2_446 no
H4 C13 2.8500 2_446 no
H6 C10 2.8800 . no
H6 C17 2.8300 . no
H6 H17 2.5200 . no
H6 O14 2.6900 3_566 no
H7 C11 2.9100 4_454 no
H11 O9 2.6300 . no
H11 O14 2.7900 2_546 no
H12 H14 2.2900 . no
H12 O9 2.8600 2_556 no
H12 F1 2.7200 4_655 no
H14 H12 2.2900 . no
H14 O9 1.9100 2_556 no
H14 C8 3.0100 2_556 no
H16A O14 2.8500 . no
H16A C15 3.0500 3_566 no
H16A C17 3.0200 3_566 no
H16B O14 2.6000 . no
H16B O9 2.8100 2_456 no
H16B C7 2.9000 3_466 no
H16C H17 2.3900 . no
H16C H16C 2.5500 3_466 no
H17 C5 2.6600 . no
H17 C6 2.6600 . no
H17 H6 2.5200 . no
H17 H16C 2.3900 . no

loop_
_geom_hbond_atom_site_label_D
_geom_hbond_atom_site_label_H
_geom_hbond_atom_site_label_A
_geom_hbond_site_symmetry_A
_geom_hbond_distance_DH
_geom_hbond_distance_HA
_geom_hbond_distance_DA
_geom_hbond_angle_DHA
_geom_hbond_publ_flag
O14 H14 O9 2_556 0.82 1.91 2.688(3) 158 yes

loop_
_geom_torsion_atom_site_label_1
_geom_torsion_atom_site_label_2
_geom_torsion_atom_site_label_3
_geom_torsion_atom_site_label_4
_geom_torsion
_geom_torsion_publ_flag
F1 C2 C3 C4 179.9(2) no
C7 C2 C3 C4 -0.1(4) no
F1 C2 C7 C6 178.0(3) no
C3 C2 C7 C6 -2.0(4) no
C2 C3 C4 C5 2.8(4) no
C3 C4 C5 C6 -3.3(4) no
C3 C4 C5 C8 179.3(2) no
C4 C5 C6 C7 1.2(4) no
C8 C5 C6 C7 178.5(2) no
C4 C5 C8 O9 36.2(4) no
C4 C5 C8 C10 -140.9(3) no
C6 C5 C8 O9 -141.1(3) no
C6 C5 C8 C10 41.8(4) no
C5 C6 C7 C2 1.4(4) no
O9 C8 C10 C11 22.2(4) no
O9 C8 C10 C17 -152.8(3) no
C5 C8 C10 C11 -160.8(2) no
C5 C8 C10 C17 24.2(4) no
C8 C10 C11 C12 -175.9(2) no
C17 C10 C11 C12 -0.7(4) no
C8 C10 C17 C15 175.3(2) no
C11 C10 C17 C15 0.2(4) no
C10 C11 C12 C13 0.8(4) no
C11 C12 C13 O14 179.3(2) no
C11 C12 C13 C15 -0.4(4) no
O14 C13 C15 C16 -1.5(3) no
O14 C13 C15 C17 -179.9(2) no
C12 C13 C15 C16 178.2(2) no
C12 C13 C15 C17 -0.2(3) no
C13 C15 C17 C10 0.3(4) no
C16 C15 C17 C10 -178.0(2) no
